data_4083427
loop_
_publ_author_name
'Huang, Chang-Yao'
'Kuan, Kai-Yuan'
'Liu, Yi-Hong'
'Peng, Shie-Ming'
'Liu, Shiuh-Tzung'

_publ_section_title
;
 Synthesis and Catalytic Activity of Water-Soluble Ruthenium(II) Complexes
 Bearing a Naphthyridine--Carboxylate Ligand
;
_journal_issue 11
_journal_name_full Organometallics
_journal_page_first 2831
_journal_paper_doi 10.1021/om5003528
_journal_volume 33
_journal_year 2014
_chemical_formula_sum 'C25 H22 Cl2 N4 O5 Ru'
_chemical_formula_weight 630.44
_chemical_name_systematic
; 
 ? 
;
_space_group_IT_number 2
_symmetry_cell_setting triclinic
_symmetry_space_group_name_Hall '-P 1'
_symmetry_space_group_name_H-M 'P -1'
_atom_sites_solution_hydrogens geom
_atom_sites_solution_primary direct
_atom_sites_solution_secondary difmap
_audit_creation_method SHELXL-97
_cell_angle_alpha 83.174(5)
_cell_angle_beta 85.479(4)
_cell_angle_gamma 79.467(5)
_cell_formula_units_Z 2
_cell_length_a 7.8960(4)
_cell_length_b 13.1226(8)
_cell_length_c 13.8467(7)
_cell_measurement_reflns_used 4759
_cell_measurement_temperature 150(2)
_cell_measurement_theta_max 28.8550
_cell_measurement_theta_min 3.6160
_cell_volume 1398.17(13)
_computing_cell_refinement
; 
CrysAlisPro, Agilent Technologies, 
Version 1.171.36.28 (release 01-02-2013 CrysAlis171 .NET) 
(compiled Feb  1 2013,16:14:44) 
Empirical absorption correction using spherical harmonics, 
 implemented in SCALE3 ABSPACK scaling algorithm. 
;
_computing_data_collection
; 
CrysAlisPro, Agilent Technologies, 
Version 1.171.36.28 (release 01-02-2013 CrysAlis171 .NET) 
(compiled Feb  1 2013,16:14:44) 
Empirical absorption correction using spherical harmonics, 
 implemented in SCALE3 ABSPACK scaling algorithm. 
;
_computing_data_reduction
; 
CrysAlisPro, Agilent Technologies, 
Version 1.171.36.28 (release 01-02-2013 CrysAlis171 .NET) 
(compiled Feb  1 2013,16:14:44) 
Empirical absorption correction using spherical harmonics, 
 implemented in SCALE3 ABSPACK scaling algorithm. 
;
_computing_molecular_graphics SHELXTL
_computing_publication_material SHELXTL
_computing_structure_refinement 'SHELXL-97 (Sheldrick, 1997)'
_computing_structure_solution 'SHELXS-97 (Sheldrick, 1990)'
_diffrn_ambient_temperature 150(2)
_diffrn_measured_fraction_theta_full 0.969
_diffrn_measured_fraction_theta_max 0.969
_diffrn_measurement_device_type 'Oxford Diffraction Gemini A'
_diffrn_measurement_method CCD
_diffrn_radiation_monochromator graphite
_diffrn_radiation_source 'fine-focus sealed tube'
_diffrn_radiation_type MoK\a
_diffrn_radiation_wavelength 0.71073
_diffrn_reflns_av_R_equivalents 0.0726
_diffrn_reflns_av_sigmaI/netI 0.0871
_diffrn_reflns_limit_h_max 10
_diffrn_reflns_limit_h_min -10
_diffrn_reflns_limit_k_max 16
_diffrn_reflns_limit_k_min -16
_diffrn_reflns_limit_l_max 17
_diffrn_reflns_limit_l_min -17
_diffrn_reflns_number 13430
_diffrn_reflns_theta_full 27.50
_diffrn_reflns_theta_max 27.50
_diffrn_reflns_theta_min 2.94
_exptl_absorpt_coefficient_mu 0.792
_exptl_absorpt_correction_T_max 1.00000
_exptl_absorpt_correction_T_min 0.81630
_exptl_absorpt_correction_type multi-scan
_exptl_absorpt_process_details
; 
CrysAlisPro, Agilent Technologies, 
Version 1.171.36.28 (release 01-02-2013 CrysAlis171 .NET) 
(compiled Feb  1 2013,16:14:44) 
Empirical absorption correction using spherical harmonics, 
 implemented in SCALE3 ABSPACK scaling algorithm. 
;
_exptl_crystal_density_diffrn 1.497
_exptl_crystal_density_method 'not measured'
_exptl_crystal_F_000 636
_exptl_crystal_size_max 0.25
_exptl_crystal_size_mid 0.20
_exptl_crystal_size_min 0.10
_refine_diff_density_max 3.433
_refine_diff_density_min -1.971
_refine_diff_density_rms 0.234
_refine_ls_extinction_method none
_refine_ls_goodness_of_fit_ref 1.002
_refine_ls_hydrogen_treatment mixed
_refine_ls_matrix_type full
_refine_ls_number_parameters 334
_refine_ls_number_reflns 6220
_refine_ls_number_restraints 0
_refine_ls_restrained_S_all 1.002
_refine_ls_R_factor_all 0.0881
_refine_ls_R_factor_gt 0.0715
_refine_ls_shift/su_max 0.000
_refine_ls_shift/su_mean 0.000
_refine_ls_structure_factor_coef Fsqd
_refine_ls_weighting_details 'calc w=1/[\s^2^(Fo^2^)+(0.1530P)^2^+0.6467P] where P=(Fo^2^+2Fc^2^)/3'
_refine_ls_weighting_scheme calc
_refine_ls_wR_factor_gt 0.1965
_refine_ls_wR_factor_ref 0.2193
_reflns_number_gt 4988
_reflns_number_total 6220
_reflns_threshold_expression >2sigma(I)
_cod_data_source_file om5003528_si_002.cif
_cod_data_source_block ic16135
_cod_depositor_comments
;
The following automatic conversions were performed:

'_symmetry_cell_setting' value 'Triclinic' changed to 'triclinic'
according to
/usr/data/users/saulius/crontab/automatic-downloads/rss-feeds/ACS/lib/dictionaries/cif_core.dic
dictionary named 'cif_core.dic' version 2.4.2 from 2011-04-26.

Automatic conversion script
Id: cif_fix_values 2281 2013-09-26 08:29:07Z andrius 

 Adding full bibliography for 4083426--4083427.cif.
;
_cod_original_sg_symbol_H-M P-1
_cod_database_code 4083427

loop_
_symmetry_equiv_pos_as_xyz
'x, y, z'
'-x, -y, -z'

loop_
_atom_site_label
_atom_site_type_symbol
_atom_site_fract_x
_atom_site_fract_y
_atom_site_fract_z
_atom_site_U_iso_or_equiv
_atom_site_adp_type
_atom_site_occupancy
_atom_site_symmetry_multiplicity
_atom_site_calc_flag
_atom_site_refinement_flags
Ru1 Ru 0.66394(5) 0.61751(3) 0.65618(3) 0.01856(18) Uani 1 1 d .
Cl1 Cl 0.39362(16) 0.55554(10) 0.67274(9) 0.0233(3) Uani 1 1 d .
O1 O 0.9163(7) 0.3875(4) 1.0755(3) 0.0445(12) Uani 1 1 d .
O2 O 0.8792(6) 0.3641(3) 0.9228(3) 0.0406(11) Uani 1 1 d .
H2A H 0.9299 0.3032 0.9392 0.061 Uiso 1 1 calc R
N1 N 0.5180(6) 0.7578(3) 0.6036(3) 0.0232(9) Uani 1 1 d .
N2 N 0.4298(6) 0.8160(3) 0.6717(3) 0.0236(9) Uani 1 1 d .
N3 N 0.5609(5) 0.6900(3) 0.7842(3) 0.0189(9) Uani 1 1 d .
N4 N 0.6971(6) 0.5578(3) 0.8919(3) 0.0229(9) Uani 1 1 d .
C1 C 0.4785(7) 0.8084(4) 0.5179(4) 0.0258(12) Uani 1 1 d .
H1A H 0.5209 0.7852 0.4567 0.031 Uiso 1 1 calc R
C2 C 0.3639(7) 0.9022(5) 0.5310(5) 0.0301(13) Uani 1 1 d .
H2B H 0.3158 0.9532 0.4814 0.036 Uiso 1 1 calc R
C3 C 0.3361(7) 0.9051(4) 0.6285(4) 0.0280(12) Uani 1 1 d .
H3A H 0.2650 0.9589 0.6607 0.034 Uiso 1 1 calc R
C4 C 0.4512(6) 0.7781(4) 0.7694(4) 0.0218(11) Uani 1 1 d .
C5 C 0.3582(7) 0.8353(5) 0.8435(4) 0.0289(12) Uani 1 1 d .
H5A H 0.2786 0.8977 0.8284 0.035 Uiso 1 1 calc R
C6 C 0.3890(8) 0.7957(5) 0.9377(5) 0.0316(13) Uani 1 1 d .
H6A H 0.3315 0.8317 0.9899 0.038 Uiso 1 1 calc R
C7 C 0.5052(7) 0.7023(4) 0.9575(4) 0.0272(12) Uani 1 1 d .
C8 C 0.5886(7) 0.6487(4) 0.8801(4) 0.0229(11) Uani 1 1 d .
C9 C 0.5410(8) 0.6565(5) 1.0543(4) 0.0302(12) Uani 1 1 d .
H9A H 0.4862 0.6891 1.1090 0.036 Uiso 1 1 calc R
C10 C 0.6543(7) 0.5658(5) 1.0666(4) 0.0297(13) Uani 1 1 d .
H10A H 0.6822 0.5345 1.1301 0.036 Uiso 1 1 calc R
C11 C 0.7304(7) 0.5184(5) 0.9836(4) 0.0256(12) Uani 1 1 d .
C12 C 0.8533(7) 0.4168(5) 0.9987(4) 0.0277(12) Uani 1 1 d .
C13 C 0.7938(7) 0.4619(4) 0.6155(4) 0.0251(11) Uani 1 1 d .
C14 C 0.7906(7) 0.5376(4) 0.5326(4) 0.0243(11) Uani 1 1 d .
H14A H 0.7214 0.5318 0.4767 0.029 Uiso 1 1 calc R
C15 C 0.8554(6) 0.6301(4) 0.5368(4) 0.0227(11) Uani 1 1 d .
H15A H 0.8290 0.6878 0.4832 0.027 Uiso 1 1 calc R
C16 C 0.9275(6) 0.6531(4) 0.6224(4) 0.0205(10) Uani 1 1 d .
C17 C 0.9258(6) 0.5757(4) 0.7035(4) 0.0235(11) Uani 1 1 d .
H17A H 0.9483 0.5944 0.7687 0.028 Uiso 1 1 calc R
C18 C 0.8617(7) 0.4820(4) 0.7004(4) 0.0222(11) Uani 1 1 d .
H18A H 0.8414 0.4378 0.7627 0.027 Uiso 1 1 calc R
C19 C 0.7234(8) 0.3639(5) 0.6119(5) 0.0334(14) Uani 1 1 d .
H19A H 0.8162 0.3092 0.5908 0.050 Uiso 1 1 calc R
H19B H 0.6321 0.3771 0.5657 0.050 Uiso 1 1 calc R
H19C H 0.6760 0.3412 0.6768 0.050 Uiso 1 1 calc R
C20 C 0.9954(7) 0.7520(4) 0.6263(4) 0.0258(12) Uani 1 1 d .
H20A H 1.1229 0.7356 0.6116 0.031 Uiso 1 1 calc R
C21 C 0.9686(10) 0.7882(5) 0.7276(5) 0.0464(17) Uani 1 1 d .
H21A H 1.0148 0.7308 0.7755 0.070 Uiso 1 1 calc R
H21B H 0.8450 0.8103 0.7430 0.070 Uiso 1 1 calc R
H21C H 1.0287 0.8469 0.7295 0.070 Uiso 1 1 calc R
C22 C 0.9250(9) 0.8394(5) 0.5508(6) 0.0439(17) Uani 1 1 d .
H22A H 0.9433 0.8148 0.4861 0.066 Uiso 1 1 calc R
H22B H 0.9850 0.8984 0.5520 0.066 Uiso 1 1 calc R
H22C H 0.8013 0.8617 0.5655 0.066 Uiso 1 1 calc R
Cl2 Cl 0.0406(2) 1.06689(12) 0.77054(14) 0.0424(4) Uani 1 1 d .
O3 O 0.7670(8) 0.7650(4) 0.3365(3) 0.0570(15) Uani 1 1 d .
C23 C 0.7410(10) 0.7043(5) 0.2628(5) 0.0452(17) Uani 1 1 d .
O4 O 1.0343(10) 0.1755(4) 0.9516(4) 0.075(2) Uani 1 1 d .
C24 C 1.1518(12) 0.1275(7) 1.0197(7) 0.064(2) Uani 1 1 d .
O5 O -0.3497(8) 1.1341(6) 0.8268(7) 0.091(2) Uani 1 1 d .
C25 C -0.4227(13) 1.0569(8) 0.7878(10) 0.085(3) Uani 1 1 d .

loop_
_atom_site_aniso_label
_atom_site_aniso_U_11
_atom_site_aniso_U_22
_atom_site_aniso_U_33
_atom_site_aniso_U_23
_atom_site_aniso_U_13
_atom_site_aniso_U_12
Ru1 0.0181(3) 0.0215(3) 0.0151(3) 0.00135(16) 0.00064(17) -0.00378(18)
Cl1 0.0198(6) 0.0289(7) 0.0218(6) -0.0002(5) 0.0011(5) -0.0085(5)
O1 0.055(3) 0.046(3) 0.030(2) -0.002(2) -0.017(2) 0.002(2)
O2 0.053(3) 0.036(2) 0.027(2) 0.0031(18) -0.004(2) 0.005(2)
N1 0.022(2) 0.023(2) 0.023(2) -0.0004(17) 0.0008(18) -0.0017(19)
N2 0.023(2) 0.023(2) 0.024(2) 0.0003(18) 0.0031(19) -0.0058(19)
N3 0.018(2) 0.023(2) 0.016(2) -0.0004(16) 0.0021(17) -0.0063(18)
N4 0.019(2) 0.027(2) 0.023(2) 0.0027(18) -0.0013(18) -0.0066(19)
C1 0.022(3) 0.029(3) 0.024(3) 0.009(2) 0.001(2) -0.008(2)
C2 0.023(3) 0.028(3) 0.035(3) 0.008(2) 0.000(2) -0.002(2)
C3 0.023(3) 0.021(3) 0.037(3) 0.001(2) 0.000(2) -0.001(2)
C4 0.018(2) 0.025(3) 0.023(3) -0.001(2) 0.005(2) -0.009(2)
C5 0.026(3) 0.027(3) 0.033(3) -0.003(2) 0.000(2) -0.002(2)
C6 0.031(3) 0.035(3) 0.029(3) -0.012(2) 0.005(2) -0.006(3)
C7 0.030(3) 0.033(3) 0.021(3) -0.005(2) 0.001(2) -0.012(2)
C8 0.020(2) 0.028(3) 0.022(3) 0.000(2) 0.003(2) -0.010(2)
C9 0.034(3) 0.039(3) 0.018(3) -0.006(2) 0.003(2) -0.009(3)
C10 0.030(3) 0.046(3) 0.014(3) 0.000(2) -0.001(2) -0.011(3)
C11 0.022(3) 0.036(3) 0.020(3) 0.001(2) -0.005(2) -0.008(2)
C12 0.028(3) 0.035(3) 0.018(3) 0.005(2) 0.000(2) -0.007(2)
C13 0.022(3) 0.026(3) 0.025(3) -0.003(2) 0.007(2) -0.002(2)
C14 0.022(3) 0.032(3) 0.018(3) -0.005(2) 0.003(2) -0.004(2)
C15 0.016(2) 0.032(3) 0.017(3) 0.004(2) 0.005(2) -0.006(2)
C16 0.009(2) 0.027(3) 0.024(3) 0.003(2) 0.0017(19) -0.003(2)
C17 0.019(2) 0.031(3) 0.020(3) 0.000(2) -0.003(2) -0.002(2)
C18 0.021(3) 0.025(3) 0.019(3) 0.003(2) 0.001(2) -0.002(2)
C19 0.036(3) 0.024(3) 0.041(4) -0.011(2) 0.004(3) -0.004(3)
C20 0.022(3) 0.024(3) 0.032(3) 0.000(2) 0.000(2) -0.009(2)
C21 0.061(5) 0.041(4) 0.043(4) -0.006(3) 0.002(3) -0.025(4)
C22 0.046(4) 0.028(3) 0.059(5) 0.012(3) -0.020(3) -0.013(3)
Cl2 0.0363(8) 0.0337(8) 0.0563(11) -0.0106(7) 0.0104(7) -0.0053(7)
O3 0.083(4) 0.064(3) 0.028(3) 0.009(2) -0.003(3) -0.032(3)
C23 0.052(4) 0.040(4) 0.044(4) 0.000(3) 0.001(3) -0.016(3)
O4 0.121(6) 0.046(3) 0.042(3) -0.005(2) -0.021(3) 0.033(3)
C24 0.071(6) 0.059(5) 0.054(5) 0.003(4) -0.016(4) 0.007(4)
O5 0.054(4) 0.099(5) 0.127(7) -0.058(5) 0.011(4) -0.008(4)
C25 0.055(5) 0.061(6) 0.142(11) -0.010(6) -0.031(6) -0.010(5)

loop_
_atom_type_symbol
_atom_type_description
_atom_type_scat_dispersion_real
_atom_type_scat_dispersion_imag
_atom_type_scat_source
C C 0.0033 0.0016 'International Tables Vol C Tables 4.2.6.8 and 6.1.1.4'
H H 0.0000 0.0000 'International Tables Vol C Tables 4.2.6.8 and 6.1.1.4'
N N 0.0061 0.0033 'International Tables Vol C Tables 4.2.6.8 and 6.1.1.4'
O O 0.0106 0.0060 'International Tables Vol C Tables 4.2.6.8 and 6.1.1.4'
Cl Cl 0.1484 0.1585 'International Tables Vol C Tables 4.2.6.8 and 6.1.1.4'
Ru Ru -1.2594 0.8363 'International Tables Vol C Tables 4.2.6.8 and 6.1.1.4'

loop_
_geom_angle_atom_site_label_1
_geom_angle_atom_site_label_2
_geom_angle_atom_site_label_3
_geom_angle
N1 Ru1 N3 75.47(17)
N1 Ru1 C15 90.93(19)
N3 Ru1 C15 140.89(18)
N1 Ru1 C17 132.65(19)
N3 Ru1 C17 94.86(18)
C15 Ru1 C17 67.58(19)
N1 Ru1 C14 108.8(2)
N3 Ru1 C14 174.72(17)
C15 Ru1 C14 37.8(2)
C17 Ru1 C14 80.0(2)
N1 Ru1 C18 169.02(18)
N3 Ru1 C18 108.11(18)
C15 Ru1 C18 79.8(2)
C17 Ru1 C18 37.9(2)
C14 Ru1 C18 67.1(2)
N1 Ru1 C16 100.23(18)
N3 Ru1 C16 107.35(18)
C15 Ru1 C16 38.36(19)
C17 Ru1 C16 37.82(19)
C14 Ru1 C16 69.2(2)
C18 Ru1 C16 68.83(19)
N1 Ru1 C13 143.6(2)
N3 Ru1 C13 139.08(18)
C15 Ru1 C13 68.1(2)
C17 Ru1 C13 67.7(2)
C14 Ru1 C13 37.6(2)
C18 Ru1 C13 36.9(2)
C16 Ru1 C13 81.78(19)
N1 Ru1 Cl1 84.56(13)
N3 Ru1 Cl1 82.65(11)
C15 Ru1 Cl1 133.19(14)
C17 Ru1 Cl1 141.02(14)
C14 Ru1 Cl1 100.62(14)
C18 Ru1 Cl1 106.07(14)
C16 Ru1 Cl1 169.67(15)
C13 Ru1 Cl1 88.94(14)
C1 N1 N2 106.7(5)
C1 N1 Ru1 137.4(4)
N2 N1 Ru1 115.8(3)
N1 N2 C3 110.5(4)
N1 N2 C4 117.4(4)
C3 N2 C4 132.1(5)
C4 N3 C8 117.8(5)
C4 N3 Ru1 115.9(3)
C8 N3 Ru1 126.1(4)
C8 N4 C11 116.9(5)
N1 C1 C2 109.7(5)
C3 C2 C1 106.3(5)
C2 C3 N2 106.9(5)
N3 C4 N2 115.1(5)
N3 C4 C5 125.4(5)
N2 C4 C5 119.5(5)
C6 C5 C4 116.6(5)
C5 C6 C7 120.3(5)
C6 C7 C8 119.7(5)
C6 C7 C9 122.8(5)
C8 C7 C9 117.4(5)
N4 C8 N3 115.9(5)
N4 C8 C7 124.0(5)
N3 C8 C7 120.1(5)
C10 C9 C7 118.8(5)
C9 C10 C11 119.0(5)
N4 C11 C10 123.8(5)
N4 C11 C12 117.9(5)
C10 C11 C12 118.3(5)
O1 C12 O2 124.5(6)
O1 C12 C11 121.5(6)
O2 C12 C11 114.0(5)
C18 C13 C14 118.5(5)
C18 C13 C19 121.1(5)
C14 C13 C19 120.4(5)
C18 C13 Ru1 70.7(3)
C14 C13 Ru1 69.9(3)
C19 C13 Ru1 130.6(4)
C15 C14 C13 120.2(5)
C15 C14 Ru1 70.1(3)
C13 C14 Ru1 72.5(3)
C14 C15 C16 122.9(5)
C14 C15 Ru1 72.2(3)
C16 C15 Ru1 72.9(3)
C17 C16 C15 114.7(5)
C17 C16 C20 122.7(5)
C15 C16 C20 122.6(5)
C17 C16 Ru1 69.4(3)
C15 C16 Ru1 68.8(3)
C20 C16 Ru1 130.4(4)
C18 C17 C16 123.0(5)
C18 C17 Ru1 72.3(3)
C16 C17 Ru1 72.8(3)
C13 C18 C17 120.6(5)
C13 C18 Ru1 72.5(3)
C17 C18 Ru1 69.9(3)
C16 C20 C22 113.7(5)
C16 C20 C21 112.0(5)
C22 C20 C21 110.5(5)

loop_
_geom_bond_atom_site_label_1
_geom_bond_atom_site_label_2
_geom_bond_distance
Ru1 N1 2.070(4)
Ru1 N3 2.145(4)
Ru1 C15 2.163(5)
Ru1 C17 2.172(5)
Ru1 C14 2.191(5)
Ru1 C18 2.203(5)
Ru1 C16 2.218(5)
Ru1 C13 2.226(6)
Ru1 Cl1 2.4048(12)
O1 C12 1.201(7)
O2 C12 1.310(7)
N1 C1 1.320(7)
N1 N2 1.354(6)
N2 C3 1.363(7)
N2 C4 1.397(7)
N3 C4 1.317(7)
N3 C8 1.392(7)
N4 C8 1.336(7)
N4 C11 1.340(7)
C1 C2 1.409(8)
C2 C3 1.355(9)
C4 C5 1.420(8)
C5 C6 1.368(9)
C6 C7 1.403(9)
C7 C8 1.405(8)
C7 C9 1.430(8)
C9 C10 1.354(9)
C10 C11 1.412(8)
C11 C12 1.501(8)
C13 C18 1.400(8)
C13 C14 1.424(8)
C13 C19 1.499(8)
C14 C15 1.410(8)
C15 C16 1.440(7)
C16 C17 1.423(7)
C16 C20 1.500(7)
C17 C18 1.419(8)
C20 C22 1.514(8)
C20 C21 1.520(9)
O3 C23 1.416(9)
O4 C24 1.390(10)
O5 C25 1.429(11)
